data_7236241
loop_
_publ_author_name
'Anga, Srinivas'
'Carpentier, Jean-Fran\,cois'
'Panda, Tarun K.'
'Roisnel, Thierry'
'Sarazin, Yann'

_publ_section_title
;
 Calcium complexes with imino-phosphinanilido chalcogenide ligands for
 heterofunctionalisation catalysis
;
_journal_issue 63
_journal_name_full 'RSC Advances'
_journal_page_first 57835
_journal_paper_doi 10.1039/C6RA13117D
_journal_volume 6
_journal_year 2016
_chemical_formula_moiety 'C31 H33 N2 P Se'
_chemical_formula_sum 'C31 H33 N2 P Se'
_chemical_formula_weight 543.52
_space_group_IT_number 14
_space_group_name_Hall '-P 2ybc'
_space_group_name_H-M_alt 'P 1 21/c 1'
_symmetry_cell_setting monoclinic
_symmetry_space_group_name_H-M 'P 1 21/c 1'
_atom_sites_solution_hydrogens geom
_atom_sites_solution_primary direct
_atom_sites_solution_secondary difmap
_audit_creation_method SHELXL-97
_audit_update_record
;
2016-05-16 deposited with the CCDC.
2016-06-07 downloaded from the CCDC.
;
_cell_angle_alpha 90
_cell_angle_beta 123.7580(10)
_cell_angle_gamma 90
_cell_formula_units_Z 4
_cell_length_a 13.4929(2)
_cell_length_b 15.4584(2)
_cell_length_c 16.6251(4)
_cell_measurement_reflns_used 6288
_cell_measurement_temperature 293(2)
_cell_measurement_theta_max 70.9910
_cell_measurement_theta_min 3.1947
_cell_volume 2882.97(10)
_computing_cell_refinement
'CrysAlisPro, Agilent Technologies,Version 1.171.35.19 (release 27-10-2011 CrysAlis171 .NET)(compiled Oct 27 2011,15:02:11)'
_computing_data_collection
'CrysAlisPro, Agilent Technologies,Version 1.171.35.19 (release 27-10-2011 CrysAlis171 .NET)(compiled Oct 27 2011,15:02:11)'
_computing_data_reduction
'CrysAlisPro, Agilent Technologies,Version 1.171.35.19 (release 27-10-2011 CrysAlis171 .NET)(compiled Oct 27 2011,15:02:11)'
_computing_molecular_graphics 'ORTEP III & Olex 2.1'
_computing_publication_material WinGX
_computing_structure_refinement 'SHELXL-97 (Sheldrick, 2008)'
_computing_structure_solution 'SHELXL-97 (Sheldrick, 2008)'
_diffrn_ambient_temperature 293(2)
_diffrn_measured_fraction_theta_full 0.985
_diffrn_measured_fraction_theta_max 0.985
_diffrn_measurement_device_type 'SuperNova, Dual, Cu at zero, Eos'
_diffrn_measurement_method w/scan
_diffrn_radiation_monochromator mirror
_diffrn_radiation_source 'SuperNova (Cu) X-ray Source'
_diffrn_radiation_type CuK\a
_diffrn_radiation_wavelength 1.54184
_diffrn_reflns_av_R_equivalents 0.0294
_diffrn_reflns_av_sigmaI/netI 0.0276
_diffrn_reflns_limit_h_max 15
_diffrn_reflns_limit_h_min -16
_diffrn_reflns_limit_k_max 8
_diffrn_reflns_limit_k_min -18
_diffrn_reflns_limit_l_max 20
_diffrn_reflns_limit_l_min -18
_diffrn_reflns_number 10969
_diffrn_reflns_theta_full 71.13
_diffrn_reflns_theta_max 71.13
_diffrn_reflns_theta_min 4.29
_exptl_absorpt_coefficient_mu 2.433
_exptl_absorpt_correction_T_max 1.00000
_exptl_absorpt_correction_T_min 0.74408
_exptl_absorpt_correction_type multi-scan
_exptl_absorpt_process_details
'CrysAlisPro, Agilent Technologies,Version 1.171.35.19 (release 27-10-2011 CrysAlis171 .NET)(compiled Oct 27 2011,15:02:11)'
_exptl_crystal_colour yellow
_exptl_crystal_density_diffrn 1.252
_exptl_crystal_density_method 'not measured'
_exptl_crystal_description block
_exptl_crystal_F_000 1128
_exptl_crystal_size_max 0.32
_exptl_crystal_size_mid 0.26
_exptl_crystal_size_min 0.21
_refine_diff_density_max 0.620
_refine_diff_density_min -0.648
_refine_diff_density_rms 0.056
_refine_ls_extinction_coef 0.0033(3)
_refine_ls_extinction_expression Fc^*^=kFc[1+0.001xFc^2^\l^3^/sin(2\q)]^-1/4^
_refine_ls_extinction_method SHELXL
_refine_ls_goodness_of_fit_ref 1.047
_refine_ls_hydrogen_treatment mixed
_refine_ls_matrix_type full
_refine_ls_number_parameters 321
_refine_ls_number_reflns 5496
_refine_ls_number_restraints 0
_refine_ls_restrained_S_all 1.047
_refine_ls_R_factor_all 0.0574
_refine_ls_R_factor_gt 0.0500
_refine_ls_shift/su_max 0.001
_refine_ls_shift/su_mean 0.000
_refine_ls_structure_factor_coef Fsqd
_refine_ls_weighting_details 'calc w=1/[\s^2^(Fo^2^)+(0.0792P)^2^+1.2358P] where P=(Fo^2^+2Fc^2^)/3'
_refine_ls_weighting_scheme calc
_refine_ls_wR_factor_gt 0.1407
_refine_ls_wR_factor_ref 0.1494
_reflns_number_gt 4603
_reflns_number_total 5496
_reflns_threshold_expression >2\s(I)
_cod_data_source_file c6ra13117d2.cif
_cod_data_source_block L3H
_cod_original_cell_volume 2882.97(9)
_cod_original_sg_symbol_H-M 'P 21/c '
_cod_database_code 7236241

loop_
_symmetry_equiv_pos_as_xyz
'x, y, z'
'-x, y+1/2, -z+1/2'
'-x, -y, -z'
'x, -y-1/2, z-1/2'

loop_
_atom_site_label
_atom_site_type_symbol
_atom_site_fract_x
_atom_site_fract_y
_atom_site_fract_z
_atom_site_U_iso_or_equiv
_atom_site_adp_type
_atom_site_occupancy
_atom_site_symmetry_multiplicity
_atom_site_calc_flag
_atom_site_refinement_flags
Se1 Se 0.56231(3) -0.44379(2) 0.68419(3) 0.07259(18) Uani 1 1 d .
P1 P 0.39194(6) -0.44420(4) 0.65869(5) 0.04721(19) Uani 1 1 d .
N1 N 0.35050(19) -0.35587(14) 0.68974(15) 0.0539(5) Uani 1 1 d .
H1 H 0.2870 -0.3312 0.6434 0.065 Uiso 1 1 calc R
N2 N 0.19688(18) -0.22568(13) 0.61762(15) 0.0485(5) Uani 1 1 d .
C1 C 0.4030(2) -0.31623(16) 0.77904(17) 0.0477(5) Uani 1 1 d .
C2 C 0.5013(3) -0.3525(2) 0.8635(2) 0.0631(7) Uani 1 1 d .
H2 H 0.5334 -0.4046 0.8604 0.076 Uiso 1 1 calc R
C3 C 0.5500(3) -0.3108(2) 0.9510(2) 0.0747(9) Uani 1 1 d .
H3 H 0.6142 -0.3359 1.0066 0.090 Uiso 1 1 calc R
C4 C 0.5058(3) -0.2329(2) 0.9578(2) 0.0759(9) Uani 1 1 d .
H4 H 0.5401 -0.2052 1.0172 0.091 Uiso 1 1 calc R
C5 C 0.4100(3) -0.19663(19) 0.8753(2) 0.0623(7) Uani 1 1 d .
H5 H 0.3799 -0.1440 0.8797 0.075 Uiso 1 1 calc R
C6 C 0.3571(2) -0.23667(16) 0.78582(17) 0.0464(5) Uani 1 1 d .
C7 C 0.2545(2) -0.19448(15) 0.70214(18) 0.0479(5) Uani 1 1 d .
H7 H 0.2301 -0.1414 0.7117 0.058 Uiso 1 1 calc R
C8 C 0.0961(2) -0.18015(17) 0.54079(19) 0.0507(6) Uani 1 1 d .
C9 C 0.1117(3) -0.1274(2) 0.4808(2) 0.0717(8) Uani 1 1 d .
C10 C 0.0128(4) -0.0837(4) 0.4079(3) 0.1126(17) Uani 1 1 d .
H10 H 0.0214 -0.0460 0.3685 0.135 Uiso 1 1 calc R
C11 C -0.0970(4) -0.0943(4) 0.3921(3) 0.1164(17) Uani 1 1 d .
H11 H -0.1616 -0.0632 0.3431 0.140 Uiso 1 1 calc R
C12 C -0.1126(3) -0.1495(3) 0.4471(3) 0.0885(11) Uani 1 1 d .
H12 H -0.1886 -0.1572 0.4341 0.106 Uiso 1 1 calc R
C13 C -0.0167(2) -0.1953(2) 0.5232(2) 0.0624(7) Uani 1 1 d .
C14 C -0.0355(3) -0.2593(2) 0.5814(3) 0.0831(10) Uani 1 1 d .
H14 H 0.0379 -0.2930 0.6209 0.100 Uiso 1 1 calc R
C15 C -0.0620(6) -0.2156(4) 0.6480(4) 0.137(2) Uani 1 1 d .
H15A H -0.0005 -0.1742 0.6873 0.206 Uiso 1 1 calc R
H15B H -0.0650 -0.2581 0.6887 0.206 Uiso 1 1 calc R
H15C H -0.1374 -0.1865 0.6105 0.206 Uiso 1 1 calc R
C16 C -0.1370(6) -0.3220(4) 0.5140(5) 0.166(3) Uani 1 1 d .
H16A H -0.2115 -0.2914 0.4805 0.250 Uiso 1 1 calc R
H16B H -0.1399 -0.3679 0.5515 0.250 Uiso 1 1 calc R
H16C H -0.1230 -0.3458 0.4678 0.250 Uiso 1 1 calc R
C17 C 0.2782(6) -0.0325(4) 0.5084(6) 0.168(3) Uani 1 1 d .
H17A H 0.2172 0.0059 0.4617 0.251 Uiso 1 1 calc R
H17B H 0.3445 -0.0315 0.5018 0.251 Uiso 1 1 calc R
H17C H 0.3042 -0.0140 0.5724 0.251 Uiso 1 1 calc R
C18 C 0.2304(3) -0.1210(3) 0.4920(3) 0.0922(12) Uani 1 1 d .
H18 H 0.2879 -0.1564 0.5477 0.111 Uiso 1 1 calc R
C19 C 0.2234(7) -0.1551(6) 0.4052(8) 0.249(6) Uani 1 1 d .
H19A H 0.2146 -0.1077 0.3642 0.374 Uiso 1 1 calc R
H19B H 0.1561 -0.1931 0.3701 0.374 Uiso 1 1 calc R
H19C H 0.2951 -0.1863 0.4251 0.374 Uiso 1 1 calc R
C20 C 0.2721(3) -0.45125(16) 0.5318(2) 0.0547(6) Uani 1 1 d .
C21 C 0.1554(3) -0.4308(3) 0.5013(3) 0.0912(13) Uani 1 1 d .
H21 H 0.1389 -0.4131 0.5462 0.109 Uiso 1 1 calc R
C22 C 0.0649(4) -0.4368(4) 0.4049(3) 0.126(2) Uani 1 1 d .
H22 H -0.0123 -0.4212 0.3843 0.151 Uiso 1 1 calc R
C23 C 0.0884(5) -0.4657(3) 0.3395(3) 0.1135(16) Uani 1 1 d .
H23 H 0.0269 -0.4689 0.2743 0.136 Uiso 1 1 calc R
C24 C 0.2005(5) -0.4898(3) 0.3686(3) 0.1002(14) Uani 1 1 d .
H24 H 0.2150 -0.5114 0.3238 0.120 Uiso 1 1 calc R
C25 C 0.2938(3) -0.4819(2) 0.4657(2) 0.0737(9) Uani 1 1 d .
H25 H 0.3708 -0.4976 0.4856 0.088 Uiso 1 1 calc R
C26 C 0.3673(2) -0.53395(17) 0.71540(18) 0.0499(6) Uani 1 1 d .
C27 C 0.2873(3) -0.5282(2) 0.7428(2) 0.0667(7) Uani 1 1 d .
H27 H 0.2507 -0.4757 0.7377 0.080 Uiso 1 1 calc R
C28 C 0.2620(3) -0.6000(3) 0.7775(3) 0.0840(10) Uani 1 1 d .
H28 H 0.2082 -0.5957 0.7956 0.101 Uiso 1 1 calc R
C29 C 0.3155(4) -0.6775(2) 0.7852(3) 0.0817(10) Uani 1 1 d .
H29 H 0.2974 -0.7259 0.8080 0.098 Uiso 1 1 calc R
C30 C 0.3950(4) -0.6840(2) 0.7598(3) 0.0909(12) Uani 1 1 d .
H30 H 0.4314 -0.7368 0.7654 0.109 Uiso 1 1 calc R
C31 C 0.4220(3) -0.6127(2) 0.7259(3) 0.0740(9) Uani 1 1 d .
H31 H 0.4776 -0.6175 0.7098 0.089 Uiso 1 1 calc R

loop_
_atom_site_aniso_label
_atom_site_aniso_U_11
_atom_site_aniso_U_22
_atom_site_aniso_U_33
_atom_site_aniso_U_23
_atom_site_aniso_U_13
_atom_site_aniso_U_12
Se1 0.0562(2) 0.0692(3) 0.0977(3) -0.00376(17) 0.0461(2) 0.00039(14)
P1 0.0457(3) 0.0442(3) 0.0490(3) -0.0013(2) 0.0246(3) 0.0066(2)
N1 0.0518(11) 0.0474(11) 0.0445(11) -0.0030(9) 0.0155(9) 0.0154(9)
N2 0.0457(11) 0.0450(11) 0.0490(11) 0.0045(9) 0.0227(9) 0.0093(8)
C1 0.0424(12) 0.0480(13) 0.0451(12) -0.0017(10) 0.0196(10) 0.0033(10)
C2 0.0560(15) 0.0644(17) 0.0498(14) 0.0016(12) 0.0176(12) 0.0147(13)
C3 0.0634(18) 0.081(2) 0.0479(15) -0.0012(14) 0.0109(13) 0.0093(15)
C4 0.076(2) 0.082(2) 0.0468(15) -0.0138(14) 0.0197(14) -0.0015(17)
C5 0.0690(17) 0.0570(16) 0.0563(15) -0.0106(12) 0.0319(14) -0.0002(13)
C6 0.0458(12) 0.0453(12) 0.0472(12) -0.0023(10) 0.0253(11) 0.0004(10)
C7 0.0491(13) 0.0412(12) 0.0539(14) 0.0017(10) 0.0290(11) 0.0057(10)
C8 0.0449(13) 0.0483(13) 0.0523(13) 0.0046(10) 0.0228(11) 0.0088(10)
C9 0.0609(17) 0.082(2) 0.0713(19) 0.0277(16) 0.0360(15) 0.0190(15)
C10 0.089(3) 0.151(4) 0.097(3) 0.073(3) 0.051(2) 0.048(3)
C11 0.066(2) 0.165(5) 0.093(3) 0.058(3) 0.028(2) 0.047(3)
C12 0.0443(16) 0.111(3) 0.092(3) 0.015(2) 0.0269(17) 0.0202(17)
C13 0.0477(14) 0.0638(17) 0.0703(18) 0.0019(14) 0.0294(13) 0.0076(12)
C14 0.0644(19) 0.081(2) 0.113(3) 0.015(2) 0.055(2) 0.0032(16)
C15 0.187(6) 0.143(5) 0.136(4) 0.006(4) 0.123(5) 0.006(4)
C16 0.194(7) 0.132(5) 0.189(7) -0.036(5) 0.116(6) -0.088(5)
C17 0.128(5) 0.144(5) 0.257(9) -0.082(6) 0.123(6) -0.056(4)
C18 0.074(2) 0.106(3) 0.111(3) 0.046(2) 0.060(2) 0.021(2)
C19 0.189(7) 0.297(11) 0.364(13) -0.200(10) 0.217(9) -0.096(7)
C20 0.0622(16) 0.0482(14) 0.0485(13) -0.0021(10) 0.0276(12) 0.0019(11)
C21 0.072(2) 0.110(3) 0.0578(18) -0.0229(19) 0.0149(16) 0.023(2)
C22 0.084(3) 0.154(5) 0.068(2) -0.035(3) -0.001(2) 0.033(3)
C23 0.114(4) 0.130(4) 0.054(2) -0.017(2) 0.019(2) -0.009(3)
C24 0.121(4) 0.132(4) 0.062(2) -0.030(2) 0.059(2) -0.042(3)
C25 0.080(2) 0.090(2) 0.0645(18) -0.0131(16) 0.0482(17) -0.0170(18)
C26 0.0478(13) 0.0515(13) 0.0478(13) 0.0029(10) 0.0249(11) 0.0086(10)
C27 0.0642(17) 0.0702(18) 0.0732(19) 0.0076(15) 0.0428(16) 0.0126(15)
C28 0.079(2) 0.105(3) 0.085(2) 0.017(2) 0.056(2) 0.003(2)
C29 0.098(3) 0.075(2) 0.076(2) 0.0172(17) 0.051(2) -0.0003(19)
C30 0.127(3) 0.0591(19) 0.106(3) 0.0231(19) 0.077(3) 0.024(2)
C31 0.091(2) 0.0573(17) 0.096(2) 0.0168(16) 0.066(2) 0.0226(16)

loop_
_atom_type_symbol
_atom_type_description
_atom_type_scat_dispersion_real
_atom_type_scat_dispersion_imag
_atom_type_scat_source
Se Se -0.7943 1.1372 'International Tables Vol C Tables 4.2.6.8 and 6.1.1.4'
P P 0.2955 0.4335 'International Tables Vol C Tables 4.2.6.8 and 6.1.1.4'
N N 0.0311 0.0180 'International Tables Vol C Tables 4.2.6.8 and 6.1.1.4'
C C 0.0181 0.0091 'International Tables Vol C Tables 4.2.6.8 and 6.1.1.4'
H H 0.0000 0.0000 'International Tables Vol C Tables 4.2.6.8 and 6.1.1.4'

loop_
_geom_angle_atom_site_label_1
_geom_angle_atom_site_label_2
_geom_angle_atom_site_label_3
_geom_angle
N1 P1 C26 106.09(13)
N1 P1 C20 100.05(11)
C26 P1 C20 104.90(13)
N1 P1 Se1 117.11(9)
C26 P1 Se1 113.33(9)
C20 P1 Se1 113.86(10)
C1 N1 P1 129.59(17)
C1 N1 H1 115.2
P1 N1 H1 115.2
C7 N2 C8 119.8(2)
N1 C1 C2 122.1(2)
N1 C1 C6 119.1(2)
C2 C1 C6 118.7(2)
C3 C2 C1 120.0(3)
C3 C2 H2 120.0
C1 C2 H2 120.0
C4 C3 C2 121.4(3)
C4 C3 H3 119.3
C2 C3 H3 119.3
C3 C4 C5 119.0(3)
C3 C4 H4 120.5
C5 C4 H4 120.5
C4 C5 C6 121.6(3)
C4 C5 H5 119.2
C6 C5 H5 119.2
C5 C6 C1 119.2(2)
C5 C6 C7 118.2(2)
C1 C6 C7 122.6(2)
N2 C7 C6 124.1(2)
N2 C7 H7 118.0
C6 C7 H7 118.0
C9 C8 C13 121.9(3)
C9 C8 N2 118.8(2)
C13 C8 N2 119.2(2)
C10 C9 C8 117.3(3)
C10 C9 C18 121.1(3)
C8 C9 C18 121.5(3)
C11 C10 C9 121.7(4)
C11 C10 H10 119.1
C9 C10 H10 119.1
C12 C11 C10 120.5(3)
C12 C11 H11 119.8
C10 C11 H11 119.8
C11 C12 C13 121.2(3)
C11 C12 H12 119.4
C13 C12 H12 119.4
C12 C13 C8 117.1(3)
C12 C13 C14 120.9(3)
C8 C13 C14 121.9(3)
C15 C14 C13 112.0(4)
C15 C14 C16 109.9(4)
C13 C14 C16 110.2(4)
C15 C14 H14 108.2
C13 C14 H14 108.2
C16 C14 H14 108.2
C14 C15 H15A 109.5
C14 C15 H15B 109.5
H15A C15 H15B 109.5
C14 C15 H15C 109.5
H15A C15 H15C 109.5
H15B C15 H15C 109.5
C14 C16 H16A 109.5
C14 C16 H16B 109.5
H16A C16 H16B 109.5
C14 C16 H16C 109.5
H16A C16 H16C 109.5
H16B C16 H16C 109.5
C18 C17 H17A 109.5
C18 C17 H17B 109.5
H17A C17 H17B 109.5
C18 C17 H17C 109.5
H17A C17 H17C 109.5
H17B C17 H17C 109.5
C17 C18 C19 107.0(5)
C17 C18 C9 114.2(4)
C19 C18 C9 111.5(4)
C17 C18 H18 108.0
C19 C18 H18 108.0
C9 C18 H18 108.0
C18 C19 H19A 109.5
C18 C19 H19B 109.5
H19A C19 H19B 109.5
C18 C19 H19C 109.5
H19A C19 H19C 109.5
H19B C19 H19C 109.5
C25 C20 C21 119.3(3)
C25 C20 P1 120.3(2)
C21 C20 P1 120.3(2)
C22 C21 C20 119.9(4)
C22 C21 H21 120.0
C20 C21 H21 120.0
C23 C22 C21 120.1(5)
C23 C22 H22 119.9
C21 C22 H22 119.9
C24 C23 C22 120.7(4)
C24 C23 H23 119.6
C22 C23 H23 119.6
C23 C24 C25 119.9(4)
C23 C24 H24 120.1
C25 C24 H24 120.1
C20 C25 C24 120.0(4)
C20 C25 H25 120.0
C24 C25 H25 120.0
C31 C26 C27 118.2(3)
C31 C26 P1 120.1(2)
C27 C26 P1 121.6(2)
C28 C27 C26 120.3(3)
C28 C27 H27 119.9
C26 C27 H27 119.9
C29 C28 C27 120.3(3)
C29 C28 H28 119.9
C27 C28 H28 119.9
C30 C29 C28 120.2(3)
C30 C29 H29 119.9
C28 C29 H29 119.9
C29 C30 C31 120.2(3)
C29 C30 H30 119.9
C31 C30 H30 119.9
C30 C31 C26 120.9(3)
C30 C31 H31 119.6
C26 C31 H31 119.6

loop_
_geom_bond_atom_site_label_1
_geom_bond_atom_site_label_2
_geom_bond_distance
Se1 P1 2.0930(7)
P1 N1 1.662(2)
P1 C26 1.809(3)
P1 C20 1.813(3)
N1 C1 1.383(3)
N1 H1 0.8600
N2 C7 1.264(3)
N2 C8 1.430(3)
C1 C2 1.406(3)
C1 C6 1.409(3)
C2 C3 1.377(4)
C2 H2 0.9300
C3 C4 1.376(5)
C3 H3 0.9300
C4 C5 1.377(4)
C4 H4 0.9300
C5 C6 1.387(4)
C5 H5 0.9300
C6 C7 1.462(3)
C7 H7 0.9300
C8 C9 1.391(4)
C8 C13 1.402(4)
C9 C10 1.382(5)
C9 C18 1.510(5)
C10 C11 1.364(6)
C10 H10 0.9300
C11 C12 1.350(6)
C11 H11 0.9300
C12 C13 1.399(4)
C12 H12 0.9300
C13 C14 1.500(5)
C14 C15 1.498(6)
C14 C16 1.539(6)
C14 H14 0.9800
C15 H15A 0.9600
C15 H15B 0.9600
C15 H15C 0.9600
C16 H16A 0.9600
C16 H16B 0.9600
C16 H16C 0.9600
C17 C18 1.473(7)
C17 H17A 0.9600
C17 H17B 0.9600
C17 H17C 0.9600
C18 C19 1.490(8)
C18 H18 0.9800
C19 H19A 0.9600
C19 H19B 0.9600
C19 H19C 0.9600
C20 C25 1.369(4)
C20 C21 1.396(5)
C21 C22 1.376(5)
C21 H21 0.9300
C22 C23 1.366(7)
C22 H22 0.9300
C23 C24 1.360(7)
C23 H23 0.9300
C24 C25 1.395(5)
C24 H24 0.9300
C25 H25 0.9300
C26 C31 1.383(4)
C26 C27 1.388(4)
C27 C28 1.378(5)
C27 H27 0.9300
C28 C29 1.368(5)
C28 H28 0.9300
C29 C30 1.357(5)
C29 H29 0.9300
C30 C31 1.377(5)
C30 H30 0.9300
C31 H31 0.9300

loop_
_geom_torsion_atom_site_label_1
_geom_torsion_atom_site_label_2
_geom_torsion_atom_site_label_3
_geom_torsion_atom_site_label_4
_geom_torsion
C26 P1 N1 C1 69.1(3)
C20 P1 N1 C1 178.0(3)
Se1 P1 N1 C1 -58.5(3)
P1 N1 C1 C2 -5.4(4)
P1 N1 C1 C6 174.2(2)
N1 C1 C2 C3 -179.6(3)
C6 C1 C2 C3 0.7(5)
C1 C2 C3 C4 -1.1(6)
C2 C3 C4 C5 0.7(6)
C3 C4 C5 C6 0.1(5)
C4 C5 C6 C1 -0.4(5)
C4 C5 C6 C7 179.0(3)
N1 C1 C6 C5 -179.7(3)
C2 C1 C6 C5 0.0(4)
N1 C1 C6 C7 0.9(4)
C2 C1 C6 C7 -179.4(3)
C8 N2 C7 C6 178.7(2)
C5 C6 C7 N2 -178.0(3)
C1 C6 C7 N2 1.4(4)
C7 N2 C8 C9 96.7(3)
C7 N2 C8 C13 -88.4(3)
C13 C8 C9 C10 5.9(6)
N2 C8 C9 C10 -179.4(4)
C13 C8 C9 C18 -171.5(3)
N2 C8 C9 C18 3.2(5)
C8 C9 C10 C11 -2.8(8)
C18 C9 C10 C11 174.7(5)
C9 C10 C11 C12 -1.1(10)
C10 C11 C12 C13 1.9(9)
C11 C12 C13 C8 1.1(6)
C11 C12 C13 C14 -177.5(5)
C9 C8 C13 C12 -5.1(5)
N2 C8 C13 C12 -179.8(3)
C9 C8 C13 C14 173.5(3)
N2 C8 C13 C14 -1.2(4)
C12 C13 C14 C15 -72.9(5)
C8 C13 C14 C15 108.5(4)
C12 C13 C14 C16 49.8(5)
C8 C13 C14 C16 -128.8(4)
C10 C9 C18 C17 59.7(7)
C8 C9 C18 C17 -123.0(5)
C10 C9 C18 C19 -61.7(7)
C8 C9 C18 C19 115.6(6)
N1 P1 C20 C25 145.9(3)
C26 P1 C20 C25 -104.3(3)
Se1 P1 C20 C25 20.2(3)
N1 P1 C20 C21 -38.2(3)
C26 P1 C20 C21 71.6(3)
Se1 P1 C20 C21 -164.0(3)
C25 C20 C21 C22 -3.7(6)
P1 C20 C21 C22 -179.6(4)
C20 C21 C22 C23 2.3(9)
C21 C22 C23 C24 0.8(9)
C22 C23 C24 C25 -2.4(8)
C21 C20 C25 C24 2.1(6)
P1 C20 C25 C24 178.0(3)
C23 C24 C25 C20 0.9(7)
N1 P1 C26 C31 -162.4(3)
C20 P1 C26 C31 92.3(3)
Se1 P1 C26 C31 -32.5(3)
N1 P1 C26 C27 22.5(3)
C20 P1 C26 C27 -82.9(3)
Se1 P1 C26 C27 152.3(2)
C31 C26 C27 C28 -1.4(5)
P1 C26 C27 C28 173.9(3)
C26 C27 C28 C29 0.1(6)
C27 C28 C29 C30 0.7(6)
C28 C29 C30 C31 -0.1(7)
C29 C30 C31 C26 -1.2(7)
C27 C26 C31 C30 1.9(5)
P1 C26 C31 C30 -173.4(3)
